data_4101468
loop_
_publ_author_name
'Christmann, Ute'
'Pantazis, Dimitrios A'
'Benet-Buchholz, Jordi'
'McGrady, John E'
'Maseras, Feliu'
'Vilar, Ram\'on'

_publ_contact_author
;
    Dr. Benet-Buchholz, Jordi
    Institut Catal\`a d'Investigaci\'o Qu\'imica (ICIQ)    
    X-ray Diffraction Unit
    Avgda. Pa\=isos Catalans 16
    E-43007 Tarragona, Spain
;
_publ_section_title
;
 Experimental and theoretical investigations of new dinuclear palladium
 complexes as precatalysts for the amination of aryl chlorides.
;
_journal_issue 19
_journal_name_full 'Journal of the American Chemical Society'
_journal_page_first 6376
_journal_page_last 6390
_journal_paper_doi 10.1021/ja057825z
_journal_volume 128
_journal_year 2006
_chemical_formula_sum 'C22 H31 Br2 N P Pd'
_chemical_formula_weight 606.67
_chemical_name_systematic
;

 ?

;
_space_group_IT_number 62
_symmetry_cell_setting orthorhombic
_symmetry_space_group_name_Hall '-P 2ac 2n'
_symmetry_space_group_name_H-M 'P n m a'
_atom_sites_solution_hydrogens geom
_atom_sites_solution_primary direct
_atom_sites_solution_secondary difmap
_audit_creation_method SHELXL-97
_cell_angle_alpha 90.00
_cell_angle_beta 90.00
_cell_angle_gamma 90.00
_cell_formula_units_Z 4
_cell_length_a 18.8461(6)
_cell_length_b 12.1995(4)
_cell_length_c 9.7818(3)
_cell_measurement_reflns_used 8276
_cell_measurement_temperature 100(2)
_cell_measurement_theta_max 38.99
_cell_measurement_theta_min 2.88
_cell_volume 2248.96(12)
_computing_cell_refinement 'Bruker-Nonius Apex v1.0-22 2002'
_computing_data_collection 'Bruker-Nonius Apex v1.0-22 2002'
_computing_data_reduction 'SAINT+ Version 7.06A Bruker-Nonius, 2004'
_computing_molecular_graphics 'Shelxtl Version 6.12 (Sheldrick, 2001)'
_computing_publication_material 'Shelxtl Version 6.12 (Sheldrick, 2001)'
_computing_structure_refinement 'Shelxtl Version 6.12 (Sheldrick, 2001)'
_computing_structure_solution 'Shelxtl Version 6.12 (Sheldrick, 2001)'
_diffrn_ambient_temperature 100(2)
_diffrn_detector_area_resol_mean 512
_diffrn_detector_type '4K CCD area detector APEX II'
_diffrn_measured_fraction_theta_full 0.981
_diffrn_measured_fraction_theta_max 0.981
_diffrn_measurement_device_type 'Kappa 4-axis goniometer bruker-nonius'
_diffrn_measurement_method
;
 Fullsphere data collection, phi and omega scans
;
_diffrn_radiation_monochromator 'Multilayer Montel 200 mirrors'
_diffrn_radiation_type MoK\a
_diffrn_radiation_wavelength 0.71073
_diffrn_reflns_av_R_equivalents 0.0311
_diffrn_reflns_av_sigmaI/netI 0.0223
_diffrn_reflns_limit_h_max 32
_diffrn_reflns_limit_h_min -33
_diffrn_reflns_limit_k_max 9
_diffrn_reflns_limit_k_min -21
_diffrn_reflns_limit_l_max 17
_diffrn_reflns_limit_l_min -17
_diffrn_reflns_number 43006
_diffrn_reflns_theta_full 39.51
_diffrn_reflns_theta_max 39.51
_diffrn_reflns_theta_min 2.73
_diffrn_source 'rotating anode X-ray tube'
_diffrn_source_current 90
_diffrn_source_power 50
_diffrn_source_size '3 mm x 0.3 mm fine focus'
_diffrn_source_type 'Bruker-Nonius FR 591'
_exptl_absorpt_coefficient_mu 4.458
_exptl_absorpt_correction_T_max 1.0000
_exptl_absorpt_correction_T_min 0.5710
_exptl_absorpt_correction_type empirical
_exptl_absorpt_process_details
; 
 SADABS Version 2.1 2003 Bruker-Nonius
 Blessing, Acta Cryst. (1995) A51 33-38
;
_exptl_crystal_colour black
_exptl_crystal_density_diffrn 1.792
_exptl_crystal_density_method 'not measured'
_exptl_crystal_description block
_exptl_crystal_F_000 1204
_exptl_crystal_size_max 0.06
_exptl_crystal_size_mid 0.03
_exptl_crystal_size_min 0.02
_refine_diff_density_max 2.613
_refine_diff_density_min -2.281
_refine_diff_density_rms 0.147
_refine_ls_extinction_method none
_refine_ls_goodness_of_fit_ref 1.028
_refine_ls_hydrogen_treatment noref
_refine_ls_matrix_type full
_refine_ls_number_parameters 218
_refine_ls_number_reflns 6850
_refine_ls_number_restraints 0
_refine_ls_restrained_S_all 1.028
_refine_ls_R_factor_all 0.0505
_refine_ls_R_factor_gt 0.0386
_refine_ls_shift/su_max 0.001
_refine_ls_shift/su_mean 0.000
_refine_ls_structure_factor_coef Fsqd
_refine_ls_weighting_details 'calc w=1/[\s^2^(Fo^2^)+(0.0369P)^2^+5.7995P] where P=(Fo^2^+2Fc^2^)/3'
_refine_ls_weighting_scheme calc
_refine_ls_wR_factor_gt 0.0955
_refine_ls_wR_factor_ref 0.1011
_reflns_number_gt 5622
_reflns_number_total 6850
_reflns_threshold_expression >2sigma(I)
_cod_data_source_file ja057825zsi20060213_113623.cif
_cod_data_source_block UC202pnma
_cod_depositor_comments
;
The following automatic conversions were performed:
'_symmetry_cell_setting' value 'Orthorhombic' changed to 'orthorhombic'
according to '/home/saulius/struct/CIF-dictionaries/cif_core.dic'
dictionary named 'cif_core.dic' version 2.4.1 from 2010-06-29.

Automatic conversion script
Id: cif_fix_enum 1527 2010-12-29 10:47:43Z saulius 
;
_cod_original_sg_symbol_H-M Pnma
_cod_database_code 4101468

loop_
_symmetry_equiv_pos_as_xyz
'x, y, z'
'-x+1/2, -y, z+1/2'
'-x, y+1/2, -z'
'x+1/2, -y+1/2, -z+1/2'
'-x, -y, -z'
'x-1/2, y, -z-1/2'
'x, -y-1/2, z'
'-x-1/2, y-1/2, z-1/2'

loop_
_atom_site_label
_atom_site_type_symbol
_atom_site_fract_x
_atom_site_fract_y
_atom_site_fract_z
_atom_site_U_iso_or_equiv
_atom_site_adp_type
_atom_site_occupancy
_atom_site_symmetry_multiplicity
_atom_site_calc_flag
_atom_site_refinement_flags
_atom_site_disorder_assembly
_atom_site_disorder_group
Pd1 Pd 0.052898(9) 0.2500 0.597566(19) 0.02208(5) Uani 1 2 d S . .
Br1 Br -0.065141(14) 0.2500 0.48388(3) 0.02745(7) Uani 1 2 d S . .
Br2 Br -0.012614(16) 0.2500 0.81659(3) 0.02861(8) Uani 1 2 d S . .
P1 P 0.16392(3) 0.2500 0.69238(7) 0.01829(12) Uani 1 2 d S . .
C1 C 0.21991(13) 0.2500 0.5405(3) 0.0197(4) Uani 1 2 d S . .
N1 N 0.06088(18) 0.3674(3) 0.2674(4) 0.0223(6) Uani 0.50 1 d P A -1
C2 C 0.18487(12) 0.2500 0.4151(3) 0.0151(4) Uani 1 2 d S . .
C3 C 0.22417(14) 0.2500 0.2937(3) 0.0206(4) Uani 1 2 d S . .
H3A H 0.2002 0.2500 0.2083 0.025 Uiso 1 2 calc SR . .
C4 C 0.29770(17) 0.2500 0.2970(4) 0.0364(8) Uani 1 2 d S . .
H4A H 0.3240 0.2500 0.2141 0.044 Uiso 1 2 calc SR . .
C5 C 0.33255(17) 0.2500 0.4205(4) 0.0447(11) Uani 1 2 d S . .
H5A H 0.3829 0.2500 0.4226 0.054 Uiso 1 2 calc SR . .
C6 C 0.29455(15) 0.2500 0.5423(4) 0.0342(8) Uani 1 2 d S . .
H6A H 0.3191 0.2500 0.6272 0.041 Uiso 1 2 calc SR . .
C7 C 0.10720(17) 0.2141(3) 0.4047(3) 0.0144(5) Uani 0.50 1 d P . -1
C8 C 0.1022(2) 0.0947(3) 0.4212(4) 0.0201(6) Uani 0.50 1 d P . -1
H8A H 0.1282 0.0620 0.4938 0.024 Uiso 0.50 1 calc PR . -1
C9 C 0.0631(3) 0.0277(4) 0.3397(6) 0.0271(8) Uani 0.50 1 d P . -1
H9A H 0.0580 -0.0480 0.3601 0.032 Uiso 0.50 1 calc PR . -1
C10 C 0.0304(3) 0.0742(5) 0.2240(5) 0.0294(9) Uani 0.50 1 d P . -1
H10A H 0.0071 0.0273 0.1608 0.035 Uiso 0.50 1 calc PR . -1
C11 C 0.0309(2) 0.1851(4) 0.1993(4) 0.0259(8) Uani 0.50 1 d P . -1
H11A H 0.0043 0.2440 0.1288 0.031 Uiso 0.50 1 d PR . -1
C12 C 0.06555(13) 0.2500 0.2903(3) 0.0230(5) Uani 1 2 d S . .
C13 C 0.0850(3) 0.4442(4) 0.3690(5) 0.0255(8) Uani 0.50 1 d P A -1
H13A H 0.0737 0.5189 0.3393 0.038 Uiso 0.50 1 calc PR A -1
H13B H 0.1364 0.4369 0.3807 0.038 Uiso 0.50 1 calc PR A -1
H13C H 0.0612 0.4291 0.4561 0.038 Uiso 0.50 1 calc PR A -1
C14 C 0.0106(3) 0.4094(5) 0.1661(6) 0.0339(10) Uani 0.50 1 d P A -1
H14A H 0.0156 0.3680 0.0808 0.051 Uiso 0.50 1 calc PR A -1
H14B H 0.0204 0.4871 0.1489 0.051 Uiso 0.50 1 calc PR A -1
H14C H -0.0379 0.4013 0.2009 0.051 Uiso 0.50 1 calc PR A -1
C15 C 0.1972(2) 0.1398(5) 0.8050(5) 0.0246(8) Uani 0.50 1 d P . -1
C16 C 0.2674(2) 0.1679(5) 0.8799(5) 0.0353(11) Uani 0.50 1 d P . -1
H16A H 0.2815 0.1059 0.9376 0.053 Uiso 0.50 1 d PR . -1
H16B H 0.2603 0.2330 0.9371 0.053 Uiso 0.00 1 d PR . -1
H16C H 0.3046 0.1825 0.8125 0.053 Uiso 0.50 1 d PR . -1
C17 C 0.1472(12) 0.1112(16) 0.916(2) 0.038(4) Uani 0.50 1 d P . -1
H17A H 0.1669 0.0509 0.9699 0.056 Uiso 0.50 1 calc PR . -1
H17B H 0.1018 0.0885 0.8760 0.056 Uiso 0.50 1 calc PR . -1
H17C H 0.1398 0.1751 0.9745 0.056 Uiso 0.50 1 calc PR . -1
C18 C 0.2089(3) 0.0382(5) 0.7167(6) 0.0348(10) Uani 0.50 1 d P . -1
H18A H 0.2319 -0.0189 0.7714 0.052 Uiso 0.50 1 calc PR . -1
H18B H 0.2392 0.0571 0.6388 0.052 Uiso 0.50 1 calc PR . -1
H18C H 0.1630 0.0113 0.6834 0.052 Uiso 0.50 1 calc PR . -1
C19 C 0.1790(2) 0.3930(4) 0.7785(5) 0.0228(7) Uani 0.50 1 d P . -2
C20 C 0.2564(2) 0.4309(4) 0.7830(6) 0.0303(9) Uani 0.50 1 d P . -2
H20A H 0.2593 0.5020 0.8291 0.045 Uiso 0.50 1 calc PR . -2
H20B H 0.2746 0.4378 0.6896 0.045 Uiso 0.50 1 calc PR . -2
H20C H 0.2848 0.3770 0.8332 0.045 Uiso 0.50 1 calc PR . -2
C21 C 0.1434(11) 0.3949(16) 0.9219(18) 0.035(4) Uani 0.50 1 d P . -2
H21A H 0.1389 0.4709 0.9531 0.053 Uiso 0.50 1 calc PR . -2
H21B H 0.1728 0.3537 0.9867 0.053 Uiso 0.50 1 calc PR . -2
H21C H 0.0963 0.3613 0.9162 0.053 Uiso 0.50 1 calc PR . -2
C22 C 0.1369(3) 0.4773(4) 0.6948(6) 0.0325(10) Uani 0.50 1 d P . -2
H22A H 0.1390 0.5488 0.7403 0.049 Uiso 0.50 1 calc PR . -2
H22B H 0.0874 0.4536 0.6875 0.049 Uiso 0.50 1 calc PR . -2
H22C H 0.1576 0.4833 0.6031 0.049 Uiso 0.50 1 calc PR . -2

loop_
_atom_site_aniso_label
_atom_site_aniso_U_11
_atom_site_aniso_U_22
_atom_site_aniso_U_33
_atom_site_aniso_U_23
_atom_site_aniso_U_13
_atom_site_aniso_U_12
Pd1 0.00658(6) 0.04848(14) 0.01117(7) 0.000 -0.00043(5) 0.000
Br1 0.01081(10) 0.0524(2) 0.01916(12) 0.000 -0.00227(8) 0.000
Br2 0.01793(12) 0.0527(2) 0.01524(11) 0.000 0.00177(9) 0.000
P1 0.0083(2) 0.0313(3) 0.0152(2) 0.000 -0.00274(18) 0.000
C1 0.0088(8) 0.0292(13) 0.0209(10) 0.000 0.0001(7) 0.000
N1 0.0172(12) 0.0261(15) 0.0236(14) 0.0060(12) -0.0005(11) 0.0039(11)
C2 0.0093(7) 0.0189(9) 0.0172(9) 0.000 0.0021(6) 0.000
C3 0.0146(9) 0.0257(12) 0.0216(11) 0.000 0.0059(8) 0.000
C4 0.0165(11) 0.061(2) 0.0316(16) 0.000 0.0117(11) 0.000
C5 0.0099(10) 0.086(3) 0.0383(19) 0.000 0.0062(11) 0.000
C6 0.0085(9) 0.066(3) 0.0277(14) 0.000 -0.0004(9) 0.000
C7 0.0115(10) 0.0182(11) 0.0135(11) -0.0001(10) 0.0015(9) -0.0009(9)
C8 0.0149(13) 0.0231(16) 0.0222(15) -0.0018(13) 0.0034(11) -0.0013(12)
C9 0.026(2) 0.0222(19) 0.033(2) -0.0058(17) 0.0026(17) -0.0070(16)
C10 0.0240(18) 0.039(2) 0.0255(19) -0.0090(18) -0.0016(16) -0.0058(17)
C11 0.0169(14) 0.044(2) 0.0172(14) -0.0033(15) -0.0024(12) -0.0026(15)
C12 0.0118(9) 0.0433(16) 0.0140(9) 0.000 0.0009(7) 0.000
C13 0.0231(18) 0.0216(19) 0.032(2) 0.0011(17) -0.0003(16) 0.0029(16)
C14 0.028(2) 0.040(3) 0.034(2) 0.010(2) -0.0056(19) 0.0063(19)
C15 0.0167(16) 0.035(2) 0.0217(18) 0.0071(17) -0.0065(13) -0.0014(16)
C16 0.0172(16) 0.053(3) 0.036(2) 0.016(2) -0.0120(16) -0.0022(18)
C17 0.036(7) 0.043(6) 0.034(6) 0.021(5) 0.004(4) 0.002(4)
C18 0.036(2) 0.031(2) 0.037(2) 0.0088(19) -0.004(2) 0.0045(19)
C19 0.0184(17) 0.028(2) 0.0215(17) -0.0041(15) -0.0071(13) -0.0019(15)
C20 0.0218(17) 0.034(2) 0.035(2) -0.0009(18) -0.0084(16) -0.0085(16)
C21 0.025(4) 0.058(8) 0.022(4) -0.002(4) 0.001(3) 0.014(4)
C22 0.028(2) 0.032(2) 0.037(2) -0.0073(19) -0.0117(18) 0.0044(17)

loop_
_atom_type_symbol
_atom_type_description
_atom_type_scat_dispersion_real
_atom_type_scat_dispersion_imag
_atom_type_scat_source
C C 0.0033 0.0016 'International Tables Vol C Tables 4.2.6.8 and 6.1.1.4'
H H 0.0000 0.0000 'International Tables Vol C Tables 4.2.6.8 and 6.1.1.4'
N N 0.0061 0.0033 'International Tables Vol C Tables 4.2.6.8 and 6.1.1.4'
P P 0.1023 0.0942 'International Tables Vol C Tables 4.2.6.8 and 6.1.1.4'
Br Br -0.2901 2.4595 'International Tables Vol C Tables 4.2.6.8 and 6.1.1.4'
Pd Pd -0.9988 1.0072 'International Tables Vol C Tables 4.2.6.8 and 6.1.1.4'

loop_
_geom_angle_atom_site_label_1
_geom_angle_atom_site_label_2
_geom_angle_atom_site_label_3
_geom_angle
_geom_angle_site_symmetry_1
_geom_angle_site_symmetry_3
C7 Pd1 C7 23.08(19) . 7_565
C7 Pd1 P1 85.52(9) . .
C7 Pd1 P1 85.52(9) 7_565 .
C7 Pd1 Br2 168.37(9) . .
C7 Pd1 Br2 168.37(9) 7_565 .
P1 Pd1 Br2 96.05(2) . .
C7 Pd1 Br1 91.88(8) . .
C7 Pd1 Br1 91.88(8) 7_565 .
P1 Pd1 Br1 177.35(2) . .
Br2 Pd1 Br1 86.606(12) . .
C1 P1 C15 106.81(16) . .
C1 P1 C15 106.81(16) . 7_565
C15 P1 C15 93.4(4) . 7_565
C1 P1 C19 105.47(14) . 7_565
C15 P1 C19 17.44(16) . 7_565
C15 P1 C19 110.0(3) 7_565 7_565
C1 P1 C19 105.47(14) . .
C15 P1 C19 110.0(3) . .
C15 P1 C19 17.44(16) 7_565 .
C19 P1 C19 126.0(3) 7_565 .
C1 P1 Pd1 101.48(9) . .
C15 P1 Pd1 123.50(16) . .
C15 P1 Pd1 123.50(16) 7_565 .
C19 P1 Pd1 107.88(15) 7_565 .
C19 P1 Pd1 107.88(15) . .
C2 C1 C6 119.0(3) . .
C2 C1 P1 116.31(17) . .
C6 C1 P1 124.7(2) . .
C13 N1 C12 121.1(4) . .
C13 N1 C14 116.3(4) . .
C12 N1 C14 119.3(4) . .
C1 C2 C3 119.8(2) . .
C1 C2 C7 120.8(2) . 7_565
C3 C2 C7 116.7(2) . 7_565
C1 C2 C7 120.8(2) . .
C3 C2 C7 116.7(2) . .
C7 C2 C7 33.3(3) 7_565 .
C4 C3 C2 120.6(3) . .
C5 C4 C3 119.9(3) . .
C4 C5 C6 120.5(3) . .
C5 C6 C1 120.3(3) . .
C12 C7 C8 110.7(3) . .
C12 C7 C2 119.2(3) . .
C8 C7 C2 109.7(3) . .
C12 C7 Pd1 110.8(2) . .
C8 C7 Pd1 94.2(2) . .
C2 C7 Pd1 109.39(19) . .
C9 C8 C7 124.5(4) . .
C8 C9 C10 117.8(5) . .
C11 C10 C9 122.4(4) . .
C12 C11 C10 117.5(4) . .
C11 C12 C11 71.3(5) 7_565 .
C11 C12 C7 126.6(3) 7_565 7_565
C11 C12 C7 162.1(3) . 7_565
C11 C12 C7 162.1(3) 7_565 .
C11 C12 C7 126.6(3) . .
C7 C12 C7 35.6(3) 7_565 .
C11 C12 N1 116.4(3) 7_565 7_565
C11 C12 N1 45.2(3) . 7_565
C7 C12 N1 117.0(2) 7_565 7_565
C7 C12 N1 81.5(2) . 7_565
C11 C12 N1 45.2(3) 7_565 .
C11 C12 N1 116.4(3) . .
C7 C12 N1 81.5(2) 7_565 .
C7 C12 N1 117.0(2) . .
N1 C12 N1 160.9(4) 7_565 .
C17 C15 C18 108.3(9) . .
C17 C15 C16 104.4(8) . .
C18 C15 C16 108.9(4) . .
C17 C15 P1 113.1(7) . .
C18 C15 P1 107.6(3) . .
C16 C15 P1 114.2(4) . .
C20 C19 C22 107.7(4) . .
C20 C19 C21 112.3(8) . .
C22 C19 C21 104.4(8) . .
C20 C19 P1 114.8(4) . .
C22 C19 P1 107.0(3) . .
C21 C19 P1 109.8(8) . .

loop_
_geom_bond_atom_site_label_1
_geom_bond_atom_site_label_2
_geom_bond_distance
_geom_bond_site_symmetry_2
Pd1 C7 2.191(3) .
Pd1 C7 2.191(3) 7_565
Pd1 P1 2.2886(6) .
Pd1 Br2 2.4728(4) .
Pd1 Br1 2.4870(3) .
P1 C1 1.822(3) .
P1 C15 1.848(5) .
P1 C15 1.848(5) 7_565
P1 C19 1.958(5) 7_565
P1 C19 1.958(5) .
C1 C2 1.393(4) .
C1 C6 1.407(4) .
N1 C13 1.439(6) .
N1 C12 1.452(4) .
N1 C14 1.463(6) .
C2 C3 1.399(4) .
C2 C7 1.531(4) 7_565
C2 C7 1.531(4) .
C3 C4 1.386(4) .
C4 C5 1.375(6) .
C5 C6 1.390(5) .
C7 C12 1.435(4) .
C7 C8 1.469(6) .
C8 C9 1.359(7) .
C9 C10 1.408(8) .
C10 C11 1.374(8) .
C11 C12 1.359(5) .
C12 C11 1.359(5) 7_565
C12 C7 1.435(4) 7_565
C12 N1 1.452(4) 7_565
C15 C17 1.48(2) .
C15 C18 1.526(8) .
C15 C16 1.550(7) .
C19 C20 1.531(6) .
C19 C22 1.535(7) .
C19 C21 1.55(2) .

loop_
_geom_torsion_atom_site_label_1
_geom_torsion_atom_site_label_2
_geom_torsion_atom_site_label_3
_geom_torsion_atom_site_label_4
_geom_torsion
_geom_torsion_site_symmetry_1
_geom_torsion_site_symmetry_4
C7 Pd1 P1 C1 11.57(9) . .
C7 Pd1 P1 C1 -11.57(9) 7_565 .
Br2 Pd1 P1 C1 180.0 . .
Br1 Pd1 P1 C1 0.000(1) . .
C7 Pd1 P1 C15 -107.7(2) . .
C7 Pd1 P1 C15 -130.8(2) 7_565 .
Br2 Pd1 P1 C15 60.8(2) . .
Br1 Pd1 P1 C15 -119.2(2) . .
C7 Pd1 P1 C15 130.8(2) . 7_565
C7 Pd1 P1 C15 107.7(2) 7_565 7_565
Br2 Pd1 P1 C15 -60.8(2) . 7_565
Br1 Pd1 P1 C15 119.2(2) . 7_565
C7 Pd1 P1 C19 -99.01(18) . 7_565
C7 Pd1 P1 C19 -122.16(18) 7_565 7_565
Br2 Pd1 P1 C19 69.42(15) . 7_565
Br1 Pd1 P1 C19 -110.58(15) . 7_565
C7 Pd1 P1 C19 122.16(18) . .
C7 Pd1 P1 C19 99.01(18) 7_565 .
Br2 Pd1 P1 C19 -69.42(15) . .
Br1 Pd1 P1 C19 110.58(15) . .
C15 P1 C1 C2 130.52(19) . .
C15 P1 C1 C2 -130.52(19) 7_565 .
C19 P1 C1 C2 112.41(16) 7_565 .
C19 P1 C1 C2 -112.41(16) . .
Pd1 P1 C1 C2 0.0 . .
C15 P1 C1 C6 -49.48(19) . .
C15 P1 C1 C6 49.48(19) 7_565 .
C19 P1 C1 C6 -67.59(16) 7_565 .
C19 P1 C1 C6 67.59(16) . .
Pd1 P1 C1 C6 180.0 . .
C6 C1 C2 C3 0.0 . .
P1 C1 C2 C3 180.0 . .
C6 C1 C2 C7 -160.55(16) . 7_565
P1 C1 C2 C7 19.45(16) . 7_565
C6 C1 C2 C7 160.55(16) . .
P1 C1 C2 C7 -19.45(16) . .
C1 C2 C3 C4 0.0 . .
C7 C2 C3 C4 161.32(16) 7_565 .
C7 C2 C3 C4 -161.32(16) . .
C2 C3 C4 C5 0.0 . .
C3 C4 C5 C6 0.0 . .
C4 C5 C6 C1 0.0 . .
C2 C1 C6 C5 0.0 . .
P1 C1 C6 C5 180.0 . .
C1 C2 C7 C12 158.13(18) . .
C3 C2 C7 C12 -40.8(3) . .
C7 C2 C7 C12 57.9(3) 7_565 .
C1 C2 C7 C8 -72.8(3) . .
C3 C2 C7 C8 88.3(3) . .
C7 C2 C7 C8 -173.0(2) 7_565 .
C1 C2 C7 Pd1 29.3(2) . .
C3 C2 C7 Pd1 -169.59(10) . .
C7 C2 C7 Pd1 -70.95(17) 7_565 .
C7 Pd1 C7 C12 -65.7(2) 7_565 .
P1 Pd1 C7 C12 -154.8(2) . .
Br2 Pd1 C7 C12 106.9(4) . .
Br1 Pd1 C7 C12 24.64(19) . .
C7 Pd1 C7 C8 -179.8(2) 7_565 .
P1 Pd1 C7 C8 91.1(2) . .
Br2 Pd1 C7 C8 -7.1(6) . .
Br1 Pd1 C7 C8 -89.4(2) . .
C7 Pd1 C7 C2 67.58(19) 7_565 .
P1 Pd1 C7 C2 -21.51(17) . .
Br2 Pd1 C7 C2 -119.8(4) . .
Br1 Pd1 C7 C2 157.96(18) . .
C12 C7 C8 C9 -0.4(5) . .
C2 C7 C8 C9 -134.0(4) . .
Pd1 C7 C8 C9 113.7(4) . .
C7 C8 C9 C10 6.2(7) . .
C8 C9 C10 C11 -6.6(7) . .
C9 C10 C11 C12 1.0(7) . .
C10 C11 C12 C11 -172.9(3) . 7_565
C10 C11 C12 C7 3.4(12) . 7_565
C10 C11 C12 C7 5.7(6) . .
C10 C11 C12 N1 10.6(3) . 7_565
C10 C11 C12 N1 -175.6(4) . .
C8 C7 C12 C11 169.7(9) . 7_565
C2 C7 C12 C11 -61.7(10) . 7_565
Pd1 C7 C12 C11 66.5(10) . 7_565
C8 C7 C12 C11 -5.8(5) . .
C2 C7 C12 C11 122.8(3) . .
Pd1 C7 C12 C11 -109.0(3) . .
C8 C7 C12 C7 172.9(2) . 7_565
C2 C7 C12 C7 -58.5(3) . 7_565
Pd1 C7 C12 C7 69.74(17) . 7_565
C8 C7 C12 N1 -9.3(3) . 7_565
C2 C7 C12 N1 119.3(3) . 7_565
Pd1 C7 C12 N1 -112.5(2) . 7_565
C8 C7 C12 N1 175.4(3) . .
C2 C7 C12 N1 -55.9(4) . .
Pd1 C7 C12 N1 72.3(3) . .
C13 N1 C12 C11 165.7(5) . 7_565
C14 N1 C12 C11 7.0(4) . 7_565
C13 N1 C12 C11 169.3(4) . .
C14 N1 C12 C11 10.6(5) . .
C13 N1 C12 C7 -10.3(4) . 7_565
C14 N1 C12 C7 -169.1(4) . 7_565
C13 N1 C12 C7 -11.8(5) . .
C14 N1 C12 C7 -170.6(4) . .
C13 N1 C12 N1 -177.2(8) . 7_565
C14 N1 C12 N1 24.0(13) . 7_565
C1 P1 C15 C17 -165.8(9) . .
C15 P1 C15 C17 85.5(9) 7_565 .
C19 P1 C15 C17 -77.6(11) 7_565 .
C19 P1 C15 C17 80.2(9) . .
Pd1 P1 C15 C17 -49.1(10) . .
C1 P1 C15 C18 -46.2(4) . .
C15 P1 C15 C18 -154.8(3) 7_565 .
C19 P1 C15 C18 42.0(7) 7_565 .
C19 P1 C15 C18 -160.2(3) . .
Pd1 P1 C15 C18 70.6(4) . .
C1 P1 C15 C16 74.9(4) . .
C15 P1 C15 C16 -33.8(5) 7_565 .
C19 P1 C15 C16 163.1(10) 7_565 .
C19 P1 C15 C16 -39.1(4) . .
Pd1 P1 C15 C16 -168.4(3) . .
C1 P1 C19 C20 -42.9(4) . .
C15 P1 C19 C20 71.9(4) . .
C15 P1 C19 C20 54.0(7) 7_565 .
C19 P1 C19 C20 80.0(5) 7_565 .
Pd1 P1 C19 C20 -150.8(3) . .
C1 P1 C19 C22 76.6(3) . .
C15 P1 C19 C22 -168.6(3) . .
C15 P1 C19 C22 173.5(9) 7_565 .
C19 P1 C19 C22 -160.5(3) 7_565 .
Pd1 P1 C19 C22 -31.3(4) . .
C1 P1 C19 C21 -170.7(7) . .
C15 P1 C19 C21 -55.8(8) . .
C15 P1 C19 C21 -73.8(10) 7_565 .
C19 P1 C19 C21 -47.8(8) 7_565 .
Pd1 P1 C19 C21 81.5(7) . .
